data_7018768
loop_
_publ_author_name
'Liu, Xinfang'
'Zhang, Songlin'
'Ding, Yuqiang'

_publ_section_title
;
 Synthesis, crystal structures and reactivity of copper(i) amidate
 complexes with aryl halides: insight into copper(i)-catalyzed Goldberg
 reaction
;
_journal_issue 19
_journal_name_full 'Dalton Transactions'
_journal_page_first 5897
_journal_paper_doi 10.1039/c2dt00050d
_journal_volume 41
_journal_year 2012
_chemical_formula_sum 'C43 H35 Cu F3 Fe N O P2'
_chemical_formula_weight 820.05
_chemical_name_systematic
;
?
;
_space_group_IT_number 14
_symmetry_cell_setting monoclinic
_symmetry_space_group_name_Hall '-P 2yn'
_symmetry_space_group_name_H-M 'P 1 21/n 1'
_atom_sites_solution_hydrogens geom
_atom_sites_solution_primary direct
_atom_sites_solution_secondary difmap
_audit_creation_method SHELXL-97
_cell_angle_alpha 90.00
_cell_angle_beta 92.38(3)
_cell_angle_gamma 90.00
_cell_formula_units_Z 4
_cell_length_a 9.5178(19)
_cell_length_b 22.194(4)
_cell_length_c 17.301(4)
_cell_measurement_reflns_used 14866
_cell_measurement_temperature 223.15
_cell_measurement_theta_max 27.4855
_cell_measurement_theta_min 3.0229
_cell_volume 3651.5(13)
_computing_cell_refinement 'CrystalClear (Rigaku Inc., 2007)'
_computing_data_collection 'CrystalClear (Rigaku Inc., 2007)'
_computing_data_reduction 'CrystalClear (Rigaku Inc., 2007)'
_computing_structure_refinement 'SHELXL-97 (Sheldrick, 1997)'
_computing_structure_solution 'SHELXS-97 (Sheldrick, 1990)'
_diffrn_ambient_temperature 223.15
_diffrn_detector_area_resol_mean 28.5714
_diffrn_measured_fraction_theta_full 0.992
_diffrn_measured_fraction_theta_max 0.992
_diffrn_measurement_device_type 'Rigaku Saturn'
_diffrn_measurement_method \w
_diffrn_radiation_monochromator graphite
_diffrn_radiation_source 'fine-focus sealed tube'
_diffrn_radiation_type MoK\a
_diffrn_radiation_wavelength 0.71073
_diffrn_reflns_av_R_equivalents 0.0575
_diffrn_reflns_av_sigmaI/netI 0.0786
_diffrn_reflns_limit_h_max 10
_diffrn_reflns_limit_h_min -12
_diffrn_reflns_limit_k_max 28
_diffrn_reflns_limit_k_min -28
_diffrn_reflns_limit_l_max 20
_diffrn_reflns_limit_l_min -22
_diffrn_reflns_number 20958
_diffrn_reflns_theta_full 27.47
_diffrn_reflns_theta_max 27.47
_diffrn_reflns_theta_min 3.02
_diffrn_standards_decay_% none
_exptl_absorpt_coefficient_mu 1.119
_exptl_absorpt_correction_T_max 0.8072
_exptl_absorpt_correction_T_min 0.7301
_exptl_absorpt_correction_type multi-scan
_exptl_absorpt_process_details 'Jacobson, R. (1998) Private communication'
_exptl_crystal_colour YELLOW
_exptl_crystal_density_diffrn 1.492
_exptl_crystal_density_method 'not measured'
_exptl_crystal_description BLOCK
_exptl_crystal_F_000 1680
_exptl_crystal_size_max 0.30
_exptl_crystal_size_mid 0.20
_exptl_crystal_size_min 0.20
_refine_diff_density_max 0.301
_refine_diff_density_min -0.365
_refine_diff_density_rms 0.070
_refine_ls_extinction_method none
_refine_ls_goodness_of_fit_ref 1.148
_refine_ls_hydrogen_treatment constr
_refine_ls_matrix_type full
_refine_ls_number_parameters 470
_refine_ls_number_reflns 8306
_refine_ls_number_restraints 0
_refine_ls_restrained_S_all 1.148
_refine_ls_R_factor_all 0.1055
_refine_ls_R_factor_gt 0.0726
_refine_ls_shift/su_max 0.001
_refine_ls_shift/su_mean 0.000
_refine_ls_structure_factor_coef Fsqd
_refine_ls_weighting_details 'calc w=1/[\s^2^(Fo^2^)+(0.0301P)^2^+1.9530P] where P=(Fo^2^+2Fc^2^)/3'
_refine_ls_weighting_scheme calc
_refine_ls_wR_factor_gt 0.1121
_refine_ls_wR_factor_ref 0.1239
_reflns_number_gt 6136
_reflns_number_total 8306
_reflns_threshold_expression >2sigma(I)
_cod_data_source_file c2dt00050d.txt
_cod_data_source_block lxf-28-5
_cod_depositor_comments
;
The following automatic conversions were performed:

'_symmetry_cell_setting' value 'MONOCLINIC' changed to 'monoclinic'
according to /home/saulius/struct/CIF-dictionaries/cif_core.dic
dictionary named 'cif_core.dic' version 2.4.1 from
2010-06-29.

'_exptl_absorpt_correction_type' value 'Multi-scan'
changed to 'multi-scan' according to
/home/saulius/struct/CIF-dictionaries/cif_core.dic dictionary named
'cif_core.dic' version 2.4.1 from 2010-06-29.

Automatic conversion script
Id: cif_fix_values 1715 2011-07-08 13:25:40Z adriana 
;
_cod_original_cell_volume 3651.4(13)
_cod_original_sg_symbol_H-M P2(1)/n
_cod_database_code 7018768

loop_
_symmetry_equiv_pos_as_xyz
'x, y, z'
'-x+1/2, y+1/2, -z+1/2'
'-x, -y, -z'
'x-1/2, -y-1/2, z-1/2'

loop_
_atom_site_label
_atom_site_type_symbol
_atom_site_fract_x
_atom_site_fract_y
_atom_site_fract_z
_atom_site_U_iso_or_equiv
_atom_site_adp_type
_atom_site_occupancy
_atom_site_symmetry_multiplicity
_atom_site_calc_flag
_atom_site_refinement_flags
Cu Cu 0.29777(5) 0.14000(2) 0.21655(3) 0.03558(14) Uani 1 1 d .
Fe Fe 0.02650(6) 0.00767(2) 0.27261(3) 0.03763(16) Uani 1 1 d .
P1 P 0.27992(11) 0.10359(4) 0.33779(6) 0.0363(2) Uani 1 1 d .
P2 P 0.17994(11) 0.08406(5) 0.12777(6) 0.0368(3) Uani 1 1 d .
C35 C 0.2609(4) 0.26449(16) 0.1993(2) 0.0351(9) Uani 1 1 d .
C13 C 0.0271(4) 0.04868(18) 0.1667(2) 0.0384(9) Uani 1 1 d .
N N 0.3752(3) 0.22175(13) 0.20192(18) 0.0372(8) Uani 1 1 d .
C18 C 0.0232(5) -0.03818(19) 0.3757(2) 0.0519(12) Uani 1 1 d .
H18 H -0.0547 -0.0567 0.3961 0.062 Uiso 1 1 calc R
C19 C 0.1888(4) 0.03255(16) 0.3470(2) 0.0359(9) Uani 1 1 d .
C1 C 0.1118(5) 0.12303(18) 0.0405(2) 0.0422(10) Uani 1 1 d .
C23 C 0.1808(4) 0.15215(17) 0.4000(2) 0.0393(9) Uani 1 1 d .
C7 C 0.4066(4) 0.00581(19) 0.1235(2) 0.0451(10) Uani 1 1 d .
H7 H 0.4436 0.0283 0.1649 0.054 Uiso 1 1 calc R
C14 C -0.0677(4) 0.0789(2) 0.2165(2) 0.0450(10) Uani 1 1 d .
H14 H -0.0623 0.1190 0.2319 0.054 Uiso 1 1 calc R
C36 C 0.0226(5) 0.33953(19) 0.1950(3) 0.0479(11) Uani 1 1 d .
C8 C 0.4814(5) -0.0431(2) 0.0960(3) 0.0581(13) Uani 1 1 d .
H8 H 0.5679 -0.0533 0.1194 0.070 Uiso 1 1 calc R
C20 C 0.0648(4) 0.02172(18) 0.3889(2) 0.0440(10) Uani 1 1 d .
H20 H 0.0197 0.0495 0.4196 0.053 Uiso 1 1 calc R
C15 C -0.1408(5) -0.0188(2) 0.2032(3) 0.0584(13) Uani 1 1 d .
H15 H -0.1921 -0.0542 0.2082 0.070 Uiso 1 1 calc R
C21 C 0.2205(4) -0.02262(17) 0.3081(2) 0.0415(10) Uani 1 1 d .
H21 H 0.2954 -0.0289 0.2762 0.050 Uiso 1 1 calc R
C37 C 0.1140(5) 0.3379(2) 0.2569(3) 0.0555(12) Uani 1 1 d .
H37 H 0.0969 0.3623 0.2993 0.067 Uiso 1 1 calc R
C24 C 0.1905(5) 0.14773(19) 0.4806(2) 0.0545(12) Uani 1 1 d .
H24 H 0.2542 0.1210 0.5042 0.065 Uiso 1 1 calc R
C9 C 0.2779(4) 0.02111(17) 0.0896(2) 0.0391(9) Uani 1 1 d .
C42 C 0.5037(4) 0.24412(18) 0.2071(2) 0.0384(9) Uani 1 1 d .
C16 C -0.0201(5) -0.01193(19) 0.1593(2) 0.0469(11) Uani 1 1 d .
H16 H 0.0215 -0.0419 0.1304 0.056 Uiso 1 1 calc R
C17 C -0.1704(5) 0.0366(2) 0.2380(3) 0.0593(13) Uani 1 1 d .
H17 H -0.2449 0.0443 0.2697 0.071 Uiso 1 1 calc R
C25 C 0.0032(6) 0.2284(2) 0.4126(3) 0.0759(16) Uani 1 1 d .
H25 H -0.0600 0.2557 0.3898 0.091 Uiso 1 1 calc R
C10 C 0.2270(5) -0.0125(2) 0.0264(3) 0.0534(12) Uani 1 1 d .
H10 H 0.1410 -0.0024 0.0023 0.064 Uiso 1 1 calc R
C2 C 0.0266(7) 0.1904(3) -0.0878(3) 0.0792(18) Uani 1 1 d .
H2 H -0.0029 0.2126 -0.1311 0.095 Uiso 1 1 calc R
C26 C 0.0866(5) 0.1932(2) 0.3666(3) 0.0581(13) Uani 1 1 d .
H26 H 0.0792 0.1971 0.3130 0.070 Uiso 1 1 calc R
C3 C -0.0151(5) 0.1519(2) 0.0387(3) 0.0629(14) Uani 1 1 d .
H3 H -0.0726 0.1489 0.0807 0.076 Uiso 1 1 calc R
C29 C 0.4482(4) 0.0942(2) 0.3910(2) 0.0428(10) Uani 1 1 d .
C22 C 0.1177(5) -0.06569(19) 0.3267(3) 0.0505(11) Uani 1 1 d .
H22 H 0.1136 -0.1054 0.3095 0.061 Uiso 1 1 calc R
C30 C 0.6431(7) 0.0379(3) 0.4435(4) 0.094(2) Uani 1 1 d .
H30 H 0.6841 0.0006 0.4543 0.113 Uiso 1 1 calc R
C27 C 0.0136(6) 0.2231(2) 0.4914(3) 0.0725(16) Uani 1 1 d .
H27 H -0.0422 0.2469 0.5220 0.087 Uiso 1 1 calc R
C4 C 0.1967(6) 0.1293(2) -0.0226(3) 0.0597(13) Uani 1 1 d .
H4 H 0.2841 0.1105 -0.0218 0.072 Uiso 1 1 calc R
C28 C 0.1057(6) 0.1830(2) 0.5253(3) 0.0654(14) Uani 1 1 d .
H28 H 0.1115 0.1793 0.5788 0.078 Uiso 1 1 calc R
C11 C 0.3020(6) -0.0604(2) -0.0009(3) 0.0632(14) Uani 1 1 d .
H11 H 0.2672 -0.0821 -0.0435 0.076 Uiso 1 1 calc R
C38 C 0.2320(5) 0.3014(2) 0.2598(3) 0.0572(13) Uani 1 1 d .
H38 H 0.2925 0.3021 0.3034 0.069 Uiso 1 1 calc R
C5 C -0.0588(6) 0.1860(3) -0.0258(4) 0.0814(18) Uani 1 1 d .
H5 H -0.1453 0.2056 -0.0269 0.098 Uiso 1 1 calc R
C12 C 0.4281(6) -0.0763(2) 0.0347(3) 0.0644(14) Uani 1 1 d .
H12 H 0.4774 -0.1095 0.0173 0.077 Uiso 1 1 calc R
C39 C 0.1705(5) 0.2657(2) 0.1364(3) 0.0625(14) Uani 1 1 d .
H39 H 0.1884 0.2416 0.0939 0.075 Uiso 1 1 calc R
C6 C 0.1536(7) 0.1628(2) -0.0860(3) 0.0713(16) Uani 1 1 d .
H6 H 0.2116 0.1664 -0.1277 0.086 Uiso 1 1 calc R
C31 C 0.5101(6) 0.0398(2) 0.4069(3) 0.0748(16) Uani 1 1 d .
H31 H 0.4637 0.0043 0.3933 0.090 Uiso 1 1 calc R
C32 C 0.7136(6) 0.0877(4) 0.4636(3) 0.085(2) Uani 1 1 d .
H32 H 0.8023 0.0853 0.4881 0.103 Uiso 1 1 calc R
C33 C 0.5233(6) 0.1446(3) 0.4104(4) 0.091(2) Uani 1 1 d .
H33 H 0.4851 0.1821 0.3979 0.109 Uiso 1 1 calc R
O O 0.5445(3) 0.29673(12) 0.21139(17) 0.0496(8) Uani 1 1 d .
F1 F 0.5799(3) 0.13986(12) 0.2095(2) 0.0878(10) Uani 1 1 d .
F2 F 0.7151(4) 0.20371(16) 0.2608(2) 0.1127(13) Uani 1 1 d .
F3 F 0.6883(4) 0.20043(17) 0.1411(2) 0.1157(14) Uani 1 1 d .
C43 C 0.6203(5) 0.1965(2) 0.2051(3) 0.0514(11) Uani 1 1 d .
C41 C -0.1069(5) 0.3784(2) 0.1932(3) 0.0724(15) Uani 1 1 d .
H41A H -0.1875 0.3539 0.2027 0.109 Uiso 1 1 calc R
H41B H -0.1189 0.3971 0.1433 0.109 Uiso 1 1 calc R
H41C H -0.0969 0.4089 0.2323 0.109 Uiso 1 1 calc R
C40 C 0.0524(6) 0.3021(2) 0.1342(3) 0.0759(17) Uani 1 1 d .
H40 H -0.0084 0.3013 0.0908 0.091 Uiso 1 1 calc R
C34 C 0.6541(7) 0.1420(4) 0.4478(4) 0.106(2) Uani 1 1 d .
H34 H 0.7010 0.1773 0.4622 0.127 Uiso 1 1 calc R

loop_
_atom_site_aniso_label
_atom_site_aniso_U_11
_atom_site_aniso_U_22
_atom_site_aniso_U_33
_atom_site_aniso_U_23
_atom_site_aniso_U_13
_atom_site_aniso_U_12
Cu 0.0357(3) 0.0306(2) 0.0402(3) 0.0032(2) -0.0008(2) -0.0003(2)
Fe 0.0366(3) 0.0365(3) 0.0398(3) 0.0021(3) 0.0026(3) -0.0041(3)
P1 0.0411(6) 0.0321(5) 0.0354(5) 0.0020(5) -0.0009(5) -0.0022(5)
P2 0.0365(6) 0.0387(6) 0.0350(5) 0.0020(5) -0.0012(5) -0.0035(5)
C35 0.032(2) 0.0290(19) 0.044(2) 0.0052(18) 0.0002(18) -0.0025(17)
C13 0.034(2) 0.042(2) 0.038(2) 0.0014(19) -0.0011(18) -0.0052(18)
N 0.0361(19) 0.0315(17) 0.0436(19) 0.0039(15) -0.0024(16) 0.0007(15)
C18 0.058(3) 0.046(3) 0.051(3) 0.017(2) 0.005(2) -0.014(2)
C19 0.042(2) 0.031(2) 0.034(2) 0.0030(17) -0.0014(18) -0.0014(18)
C1 0.046(3) 0.041(2) 0.039(2) 0.0021(19) -0.004(2) -0.010(2)
C23 0.046(2) 0.033(2) 0.039(2) 0.0007(18) 0.004(2) -0.0030(19)
C7 0.043(3) 0.050(3) 0.043(2) 0.003(2) 0.008(2) -0.001(2)
C14 0.039(2) 0.052(3) 0.043(2) 0.005(2) -0.007(2) 0.011(2)
C36 0.044(3) 0.044(2) 0.055(3) -0.003(2) 0.001(2) 0.007(2)
C8 0.052(3) 0.056(3) 0.067(3) 0.014(3) 0.017(3) 0.011(2)
C20 0.047(3) 0.042(2) 0.044(2) 0.004(2) 0.008(2) -0.003(2)
C15 0.042(3) 0.077(3) 0.056(3) 0.004(3) -0.003(2) -0.026(3)
C21 0.044(3) 0.032(2) 0.048(2) 0.0002(19) -0.003(2) 0.0071(19)
C37 0.061(3) 0.054(3) 0.052(3) -0.018(2) 0.007(3) 0.013(2)
C24 0.077(3) 0.043(3) 0.043(2) -0.003(2) 0.009(2) 0.006(2)
C9 0.038(2) 0.036(2) 0.043(2) 0.0016(19) 0.0041(19) -0.0036(18)
C42 0.039(2) 0.042(2) 0.035(2) 0.0057(19) 0.0045(18) 0.0015(19)
C16 0.050(3) 0.049(3) 0.042(2) -0.005(2) -0.001(2) -0.013(2)
C17 0.029(2) 0.089(4) 0.059(3) 0.017(3) 0.004(2) 0.002(2)
C25 0.078(4) 0.064(3) 0.086(4) -0.010(3) -0.002(3) 0.032(3)
C10 0.049(3) 0.053(3) 0.058(3) -0.011(2) 0.004(2) -0.004(2)
C2 0.096(5) 0.076(4) 0.063(4) 0.033(3) -0.031(3) -0.032(4)
C26 0.066(3) 0.048(3) 0.061(3) -0.005(2) 0.005(3) 0.012(2)
C3 0.046(3) 0.076(3) 0.065(3) 0.028(3) -0.005(2) -0.002(3)
C29 0.039(2) 0.053(3) 0.036(2) 0.002(2) -0.0003(19) -0.003(2)
C22 0.057(3) 0.034(2) 0.060(3) 0.007(2) -0.007(2) -0.001(2)
C30 0.065(4) 0.098(5) 0.116(5) 0.022(4) -0.021(4) 0.022(4)
C27 0.080(4) 0.062(3) 0.077(4) -0.026(3) 0.021(3) 0.004(3)
C4 0.070(3) 0.063(3) 0.047(3) 0.006(2) 0.007(2) -0.004(3)
C28 0.086(4) 0.058(3) 0.053(3) -0.010(3) 0.017(3) -0.005(3)
C11 0.069(4) 0.052(3) 0.069(3) -0.017(3) 0.017(3) -0.014(3)
C38 0.065(3) 0.063(3) 0.042(3) -0.016(2) -0.013(2) 0.014(3)
C5 0.058(4) 0.084(4) 0.099(5) 0.037(4) -0.028(3) -0.004(3)
C12 0.066(4) 0.048(3) 0.080(4) -0.002(3) 0.020(3) 0.002(3)
C39 0.065(3) 0.070(3) 0.051(3) -0.022(3) -0.014(3) 0.031(3)
C6 0.102(5) 0.069(3) 0.042(3) 0.013(3) -0.004(3) -0.016(3)
C31 0.053(3) 0.068(3) 0.102(4) 0.003(3) -0.020(3) 0.007(3)
C32 0.041(3) 0.151(7) 0.063(4) -0.014(4) -0.006(3) -0.003(4)
C33 0.068(4) 0.073(4) 0.128(5) -0.005(4) -0.041(4) -0.016(3)
O 0.0449(18) 0.0383(16) 0.066(2) -0.0006(15) 0.0101(16) -0.0106(14)
F1 0.0521(18) 0.0465(16) 0.165(3) 0.0081(19) 0.0098(19) 0.0129(14)
F2 0.075(2) 0.106(3) 0.152(3) -0.015(2) -0.058(2) 0.030(2)
F3 0.110(3) 0.120(3) 0.123(3) 0.048(2) 0.071(2) 0.064(2)
C43 0.041(3) 0.051(3) 0.062(3) 0.008(2) 0.000(2) 0.003(2)
C41 0.056(3) 0.068(3) 0.092(4) -0.015(3) -0.002(3) 0.025(3)
C40 0.069(4) 0.091(4) 0.065(3) -0.027(3) -0.029(3) 0.038(3)
C34 0.071(5) 0.113(6) 0.131(6) -0.029(5) -0.030(4) -0.024(4)

loop_
_atom_type_symbol
_atom_type_description
_atom_type_scat_dispersion_real
_atom_type_scat_dispersion_imag
_atom_type_scat_source
C C 0.0033 0.0016 'International Tables Vol C Tables 4.2.6.8 and 6.1.1.4'
H H 0.0000 0.0000 'International Tables Vol C Tables 4.2.6.8 and 6.1.1.4'
N N 0.0061 0.0033 'International Tables Vol C Tables 4.2.6.8 and 6.1.1.4'
O O 0.0106 0.0060 'International Tables Vol C Tables 4.2.6.8 and 6.1.1.4'
F F 0.0171 0.0103 'International Tables Vol C Tables 4.2.6.8 and 6.1.1.4'
P P 0.1023 0.0942 'International Tables Vol C Tables 4.2.6.8 and 6.1.1.4'
Fe Fe 0.3463 0.8444 'International Tables Vol C Tables 4.2.6.8 and 6.1.1.4'
Cu Cu 0.3201 1.2651 'International Tables Vol C Tables 4.2.6.8 and 6.1.1.4'

loop_
_geom_angle_atom_site_label_1
_geom_angle_atom_site_label_2
_geom_angle_atom_site_label_3
_geom_angle
N Cu P2 126.81(10)
N Cu P1 119.29(10)
P2 Cu P1 112.55(4)
C21 Fe C16 112.20(18)
C21 Fe C15 139.30(19)
C16 Fe C15 40.48(17)
C21 Fe C14 140.67(17)
C16 Fe C14 68.56(17)
C15 Fe C14 68.09(19)
C21 Fe C19 41.18(15)
C16 Fe C19 142.29(17)
C15 Fe C19 177.04(17)
C14 Fe C19 113.28(16)
C21 Fe C13 112.38(16)
C16 Fe C13 40.75(15)
C15 Fe C13 68.41(17)
C14 Fe C13 41.20(15)
C19 Fe C13 114.41(15)
C21 Fe C17 178.84(18)
C16 Fe C17 68.02(19)
C15 Fe C17 40.17(19)
C14 Fe C17 40.48(17)
C19 Fe C17 139.27(19)
C13 Fe C17 68.56(17)
C21 Fe C22 40.49(16)
C16 Fe C22 109.89(18)
C15 Fe C22 110.17(19)
C14 Fe C22 178.21(18)
C19 Fe C22 68.48(16)
C13 Fe C22 138.11(18)
C17 Fe C22 138.36(19)
C21 Fe C18 67.74(18)
C16 Fe C18 135.92(17)
C15 Fe C18 109.18(18)
C14 Fe C18 140.67(18)
C19 Fe C18 68.04(16)
C13 Fe C18 176.65(17)
C17 Fe C18 111.27(19)
C22 Fe C18 39.89(17)
C21 Fe C20 68.46(17)
C16 Fe C20 175.65(16)
C15 Fe C20 136.30(18)
C14 Fe C20 113.87(17)
C19 Fe C20 40.87(15)
C13 Fe C20 143.40(16)
C17 Fe C20 111.24(19)
C22 Fe C20 67.61(17)
C18 Fe C20 39.95(16)
C19 P1 C23 101.68(18)
C19 P1 C29 105.66(19)
C23 P1 C29 103.58(19)
C19 P1 Cu 116.61(13)
C23 P1 Cu 113.53(13)
C29 P1 Cu 114.23(13)
C13 P2 C9 103.56(18)
C13 P2 C1 104.43(19)
C9 P2 C1 103.44(19)
C13 P2 Cu 111.88(13)
C9 P2 Cu 115.16(14)
C1 P2 Cu 116.93(13)
C39 C35 C38 117.4(4)
C39 C35 N 119.3(4)
C38 C35 N 123.1(4)
C16 C13 C14 106.9(4)
C16 C13 P2 129.3(3)
C14 C13 P2 123.7(3)
C16 C13 Fe 69.4(2)
C14 C13 Fe 69.3(2)
P2 C13 Fe 124.0(2)
C42 N C35 116.8(3)
C42 N Cu 133.3(3)
C35 N Cu 108.8(2)
C22 C18 C20 109.1(4)
C22 C18 Fe 70.0(2)
C20 C18 Fe 70.0(2)
C22 C18 H18 125.4
C20 C18 H18 125.4
Fe C18 H18 126.1
C20 C19 C21 106.7(3)
C20 C19 P1 126.8(3)
C21 C19 P1 126.2(3)
C20 C19 Fe 69.9(2)
C21 C19 Fe 69.0(2)
P1 C19 Fe 122.14(19)
C3 C1 C4 118.5(4)
C3 C1 P2 121.4(3)
C4 C1 P2 119.7(4)
C26 C23 C24 118.5(4)
C26 C23 P1 119.0(3)
C24 C23 P1 122.4(3)
C9 C7 C8 120.3(4)
C9 C7 H7 119.8
C8 C7 H7 119.8
C17 C14 C13 107.8(4)
C17 C14 Fe 70.0(3)
C13 C14 Fe 69.5(2)
C17 C14 H14 126.1
C13 C14 H14 126.1
Fe C14 H14 126.0
C37 C36 C40 116.3(4)
C37 C36 C41 122.1(4)
C40 C36 C41 121.6(4)
C12 C8 C7 120.3(5)
C12 C8 H8 119.8
C7 C8 H8 119.8
C18 C20 C19 108.0(4)
C18 C20 Fe 70.0(2)
C19 C20 Fe 69.2(2)
C18 C20 H20 126.0
C19 C20 H20 126.0
Fe C20 H20 126.3
C17 C15 C16 108.5(4)
C17 C15 Fe 70.2(3)
C16 C15 Fe 69.7(2)
C17 C15 H15 125.7
C16 C15 H15 125.7
Fe C15 H15 126.0
C22 C21 C19 108.0(4)
C22 C21 Fe 70.4(2)
C19 C21 Fe 69.8(2)
C22 C21 H21 126.0
C19 C21 H21 126.0
Fe C21 H21 125.4
C36 C37 C38 122.5(4)
C36 C37 H37 118.8
C38 C37 H37 118.8
C28 C24 C23 120.1(5)
C28 C24 H24 119.9
C23 C24 H24 119.9
C7 C9 C10 118.4(4)
C7 C9 P2 119.7(3)
C10 C9 P2 122.0(3)
O C42 N 130.6(4)
O C42 C43 115.3(4)
N C42 C43 114.1(4)
C15 C16 C13 108.3(4)
C15 C16 Fe 69.8(3)
C13 C16 Fe 69.9(2)
C15 C16 H16 125.8
C13 C16 H16 125.8
Fe C16 H16 126.0
C15 C17 C14 108.3(4)
C15 C17 Fe 69.7(3)
C14 C17 Fe 69.5(2)
C15 C17 H17 125.8
C14 C17 H17 125.8
Fe C17 H17 126.6
C27 C25 C26 120.3(5)
C27 C25 H25 119.9
C26 C25 H25 119.9
C11 C10 C9 121.0(5)
C11 C10 H10 119.5
C9 C10 H10 119.5
C6 C2 C5 120.4(5)
C6 C2 H2 119.8
C5 C2 H2 119.8
C23 C26 C25 120.3(5)
C23 C26 H26 119.9
C25 C26 H26 119.9
C1 C3 C5 120.4(5)
C1 C3 H3 119.8
C5 C3 H3 119.8
C33 C29 C31 117.3(5)
C33 C29 P1 118.1(4)
C31 C29 P1 124.3(4)
C18 C22 C21 108.1(4)
C18 C22 Fe 70.1(2)
C21 C22 Fe 69.1(2)
C18 C22 H22 125.9
C21 C22 H22 125.9
Fe C22 H22 126.4
C32 C30 C31 122.1(6)
C32 C30 H30 119.0
C31 C30 H30 119.0
C28 C27 C25 120.2(5)
C28 C27 H27 119.9
C25 C27 H27 119.9
C6 C4 C1 121.1(5)
C6 C4 H4 119.4
C1 C4 H4 119.4
C27 C28 C24 120.6(5)
C27 C28 H28 119.7
C24 C28 H28 119.7
C12 C11 C10 120.1(5)
C12 C11 H11 119.9
C10 C11 H11 119.9
C35 C38 C37 120.9(4)
C35 C38 H38 119.6
C37 C38 H38 119.6
C2 C5 C3 119.7(5)
C2 C5 H5 120.2
C3 C5 H5 120.2
C8 C12 C11 119.8(5)
C8 C12 H12 120.1
C11 C12 H12 120.1
C35 C39 C40 121.3(4)
C35 C39 H39 119.4
C40 C39 H39 119.4
C2 C6 C4 120.0(5)
C2 C6 H6 120.0
C4 C6 H6 120.0
C29 C31 C30 119.7(5)
C29 C31 H31 120.2
C30 C31 H31 120.2
C30 C32 C34 119.0(6)
C30 C32 H32 120.5
C34 C32 H32 120.5
C29 C33 C34 122.4(6)
C29 C33 H33 118.8
C34 C33 H33 118.8
F2 C43 F3 105.5(4)
F2 C43 F1 105.5(4)
F3 C43 F1 105.6(4)
F2 C43 C42 112.2(4)
F3 C43 C42 111.0(4)
F1 C43 C42 116.3(4)
C36 C41 H41A 109.5
C36 C41 H41B 109.5
H41A C41 H41B 109.5
C36 C41 H41C 109.5
H41A C41 H41C 109.5
H41B C41 H41C 109.5
C36 C40 C39 121.6(5)
C36 C40 H40 119.2
C39 C40 H40 119.2
C32 C34 C33 119.6(6)
C32 C34 H34 120.2
C33 C34 H34 120.2

loop_
_geom_bond_atom_site_label_1
_geom_bond_atom_site_label_2
_geom_bond_distance
Cu N 1.979(3)
Cu P2 2.2396(12)
Cu P1 2.2607(12)
Fe C21 2.035(4)
Fe C16 2.039(4)
Fe C15 2.041(4)
Fe C14 2.042(4)
Fe C19 2.045(4)
Fe C13 2.046(4)
Fe C17 2.048(4)
Fe C22 2.052(4)
Fe C18 2.054(4)
Fe C20 2.054(4)
P1 C19 1.810(4)
P1 C23 1.815(4)
P1 C29 1.826(4)
P2 C13 1.808(4)
P2 C9 1.819(4)
P2 C1 1.835(4)
C35 C39 1.360(6)
C35 C38 1.366(6)
C35 N 1.443(5)
C13 C16 1.422(5)
C13 C14 1.438(5)
N C42 1.319(5)
C18 C22 1.401(6)
C18 C20 1.403(6)
C18 H18 0.9300
C19 C20 1.431(5)
C19 C21 1.435(5)
C1 C3 1.367(6)
C1 C4 1.392(6)
C23 C26 1.388(6)
C23 C24 1.396(5)
C7 C9 1.378(6)
C7 C8 1.393(6)
C7 H7 0.9300
C14 C17 1.415(6)
C14 H14 0.9300
C36 C37 1.353(6)
C36 C40 1.378(6)
C36 C41 1.503(6)
C8 C12 1.371(7)
C8 H8 0.9300
C20 H20 0.9300
C15 C17 1.404(7)
C15 C16 1.411(6)
C15 H15 0.9300
C21 C22 1.414(6)
C21 H21 0.9300
C37 C38 1.384(6)
C37 H37 0.9300
C24 C28 1.384(6)
C24 H24 0.9300
C9 C10 1.395(6)
C42 O 1.232(5)
C42 C43 1.534(6)
C16 H16 0.9300
C17 H17 0.9300
C25 C27 1.368(7)
C25 C26 1.389(6)
C25 H25 0.9300
C10 C11 1.374(6)
C10 H10 0.9300
C2 C6 1.355(8)
C2 C5 1.375(8)
C2 H2 0.9300
C26 H26 0.9300
C3 C5 1.398(6)
C3 H3 0.9300
C29 C33 1.361(6)
C29 C31 1.367(6)
C22 H22 0.9300
C30 C32 1.333(8)
C30 C31 1.393(7)
C30 H30 0.9300
C27 C28 1.363(7)
C27 H27 0.9300
C4 C6 1.374(6)
C4 H4 0.9300
C28 H28 0.9300
C11 C12 1.372(7)
C11 H11 0.9300
C38 H38 0.9300
C5 H5 0.9300
C12 H12 0.9300
C39 C40 1.383(6)
C39 H39 0.9300
C6 H6 0.9300
C31 H31 0.9300
C32 C34 1.353(9)
C32 H32 0.9300
C33 C34 1.381(8)
C33 H33 0.9300
F1 C43 1.318(5)
F2 C43 1.304(5)
F3 C43 1.308(5)
C41 H41A 0.9600
C41 H41B 0.9600
C41 H41C 0.9600
C40 H40 0.9300
C34 H34 0.9300
